data_4515366
loop_
_publ_author_name
'Fu, Pengfei'
'Huang, Menglin'
'Shang, Yuequn'
'Yu, Na'
'Zhou, Hao-Long'
'Zhang, Yue-Biao'
'Chen, Shiyou'
'Gong, Jinkang'
'Ning, Zhijun'

_publ_section_title
;
 Organic-Inorganic Layered and Hollow Tin Bromide Perovskite with Tunable
 Broadband Emission.
;
_journal_issue 40
_journal_name_full 'ACS applied materials &amp; interfaces'
_journal_page_first 34363
_journal_page_last 34369
_journal_paper_doi 10.1021/acsami.8b07673
_journal_volume 10
_journal_year 2018
_chemical_formula_moiety 'Br4 Sn, 4(Br), 3(C6 H18 N2), 0.13(H16 O8)'
_chemical_formula_sum 'C18 H51.74 Br8 N6 O Sn'
_chemical_formula_weight 1126.36
_space_group_crystal_system monoclinic
_space_group_IT_number 15
_space_group_name_Hall '-C 2yc'
_space_group_name_H-M_alt 'C 1 2/c 1'
_atom_sites_solution_hydrogens mixed
_atom_sites_solution_primary heavy
_audit_creation_date 2018-01-16
_audit_creation_method
;
Olex2 1.2
(compiled 2017.08.10 svn.r3458 for OlexSys, GUI svn.r5381)
;
_cell_angle_alpha 90
_cell_angle_beta 92.739(4)
_cell_angle_gamma 90
_cell_formula_units_Z 4
_cell_length_a 9.9725(12)
_cell_length_b 17.532(2)
_cell_length_c 22.757(3)
_cell_measurement_reflns_used 5843
_cell_measurement_temperature 150(2)
_cell_measurement_theta_max 25.83
_cell_measurement_theta_min 2.35
_cell_volume 3974.2(8)
_computing_cell_refinement 'SAINT v8.37A (Bruker, 2015)'
_computing_data_reduction 'SAINT v8.37A (Bruker, 2015)'
_computing_molecular_graphics 'Olex2 (Dolomanov et al., 2009)'
_computing_publication_material 'Olex2 (Dolomanov et al., 2009)'
_computing_structure_refinement 'ShelXL (Sheldrick, 2015)'
_computing_structure_solution 'ShelXS (Sheldrick, 2008)'
_diffrn_ambient_temperature 150.01
_diffrn_measured_fraction_theta_full 0.999
_diffrn_measured_fraction_theta_max 0.990
_diffrn_measurement_device_type 'Bruker APEX-II CCD'
_diffrn_measurement_method '\f and \w scans'
_diffrn_radiation_type MoK\a
_diffrn_radiation_wavelength 0.71073
_diffrn_reflns_av_R_equivalents 0.0845
_diffrn_reflns_av_unetI/netI 0.0727
_diffrn_reflns_Laue_measured_fraction_full 0.999
_diffrn_reflns_Laue_measured_fraction_max 0.990
_diffrn_reflns_limit_h_max 11
_diffrn_reflns_limit_h_min -12
_diffrn_reflns_limit_k_max 21
_diffrn_reflns_limit_k_min -21
_diffrn_reflns_limit_l_max 26
_diffrn_reflns_limit_l_min -28
_diffrn_reflns_number 21954
_diffrn_reflns_point_group_measured_fraction_full 0.999
_diffrn_reflns_point_group_measured_fraction_max 0.990
_diffrn_reflns_theta_full 25.242
_diffrn_reflns_theta_max 26.592
_diffrn_reflns_theta_min 2.323
_diffrn_standards_number 0
_exptl_absorpt_coefficient_mu 8.706
_exptl_absorpt_correction_T_max 0.7454
_exptl_absorpt_correction_T_min 0.5380
_exptl_absorpt_correction_type none
_exptl_crystal_density_diffrn 1.882
_exptl_crystal_description block
_exptl_crystal_F_000 2159
_refine_diff_density_max 1.812
_refine_diff_density_min -0.897
_refine_diff_density_rms 0.190
_refine_ls_extinction_method none
_refine_ls_goodness_of_fit_ref 1.032
_refine_ls_hydrogen_treatment constr
_refine_ls_matrix_type full
_refine_ls_number_parameters 209
_refine_ls_number_reflns 4125
_refine_ls_number_restraints 230
_refine_ls_restrained_S_all 1.020
_refine_ls_R_factor_all 0.1153
_refine_ls_R_factor_gt 0.0640
_refine_ls_shift/su_max 0.000
_refine_ls_shift/su_mean 0.000
_refine_ls_structure_factor_coef Fsqd
_refine_ls_weighting_details
;
 w=1/[\s^2^(Fo^2^)+(0.0936P)^2^+29.9148P]
 where P=(Fo^2^+2Fc^2^)/3
;
_refine_ls_weighting_scheme calc
_refine_ls_wR_factor_gt 0.1609
_refine_ls_wR_factor_ref 0.1871
_reflns_Friedel_coverage 0.000
_reflns_number_gt 2578
_reflns_number_total 4125
_reflns_threshold_expression 'I > 2\s(I)'
_cod_data_source_file am8b07673_si_002.cif
_cod_data_source_block mo_snetoh3_0m
_cod_original_cell_volume 3974.2(9)
_cod_database_code 4515366
_shelxl_version_number 2013-2
_shelx_space_group_comment
;
The symmetry employed for this shelxl refinement is uniquely defined
by the following loop, which should always be used as a source of
symmetry information in preference to the above space-group names.
They are only intended as comments.
;
_olex2_refinement_description
;
1. Fixed Uiso
 At 1.2 times of:
  All C(H,H) groups, All N(H,H,H) groups
 At 1.5 times of:
  All O(H,H) groups
2. Restrained distances
 N2-C5
 2.5 with sigma of 0.02
 C6-C4
 2.5 with sigma of 0.02
 C7-C9
 2.5 with sigma of 0.02
 C9-C9_$1
 1.5 with sigma of 0.01
 N4-C10 = C11-C10 = C12-C11
 1.45 with sigma of 0.01
 C11-N4
 2.5 with sigma of 0.02
 C12-C10
 2.5 with sigma of 0.02
 N3-C7 = C8-C7 = C9-C8 = N2-C4 = C5-C4 = C5-C6
 1.45 with sigma of 0.02
 C8-N3
 2.5 with sigma of 0.02
 N3-C7 = N4-C10
 1.48 with sigma of 0.0001
 C7-C8
 1.5 with sigma of 0.02
 C6_$2-C6_$3
 1.5 with sigma of 0.02
3. Rigid bond restraints
 C6
 with sigma for 1-2 distances of 0.01 and sigma for 1-3 distances of 0.01
4. Uiso/Uaniso restraints and constraints
N3 \\sim C7 \\sim C8 \\sim C9 \\sim C12 \\sim C11 \\sim C10 \\sim N4: within 2A
with sigma of 0.01 and sigma for terminal atoms of 0.02
Uanis(N2) \\sim Ueq, Uanis(C4) \\sim Ueq, Uanis(C5) \\sim Ueq, Uanis(C6) \\sim
Ueq: with sigma of 0.01 and sigma for terminal atoms of 0.02
Uanis(N3) \\sim Ueq, Uanis(C7) \\sim Ueq, Uanis(C8) \\sim Ueq, Uanis(C9) \\sim
Ueq, Uanis(C12) \\sim Ueq, Uanis(C11) \\sim Ueq, Uanis(C10) \\sim Ueq,
Uanis(N4) \\sim Ueq: with sigma of 0.01 and sigma for terminal atoms of 0.02
Uanis(O2) \\sim Ueq, Uanis(O1) \\sim Ueq: with sigma of 0.01 and sigma for
terminal atoms of 0.02
5. Rigid body (RIGU) restrains
 N3, C7, C8, C9, C12, C11, C10, N4
 with sigma for 1-2 distances of 0.01 and sigma for 1-3 distances of 0.01
6. Others
 Sof(C12)=Sof(H12A)=Sof(H12B)=Sof(C11)=Sof(H11A)=Sof(H11B)=Sof(C10)=Sof(H10A)=
 Sof(H10B)=Sof(N4)=Sof(H4C)=Sof(H4D)=Sof(H4E)=1-FVAR(1)
 Sof(N3)=Sof(H3C)=Sof(H3D)=Sof(H3E)=Sof(C7)=Sof(H7A)=Sof(H7B)=Sof(C8)=Sof(H8A)=
 Sof(H8B)=Sof(C9)=Sof(H9A)=Sof(H9B)=FVAR(1)
 Fixed Sof: O1(0.25) H1F(0.25) H1G(0.25) O2(0.25) H2F(0.25) H2G(0.25)
7.a Riding coordinates:
 N3(H3C,H3D,H3E), O1(H1F,H1G), O2(H2F,H2G)
7.b Secondary CH2 refined with riding coordinates:
 C4(H4A,H4B), C5(H5A,H5B), C6(H6A,H6B), C1(H1D,H1E), C2(H2A,H2B), C3(H3A,H3B),
 C7(H7A,H7B), C8(H8A,H8B), C9(H9A,H9B), C12(H12A,H12B), C11(H11A,H11B),
 C10(H10A,H10B)
7.c Idealised Me refined as rotating group:
 N1(H1A,H1B,H1C), N2(H2C,H2D,H2E), N4(H4C,H4D,H4E)
;
_olex2_submission_special_instructions 'No special instructions were received'

loop_
_space_group_symop_operation_xyz
'x, y, z'
'-x, y, -z+1/2'
'x+1/2, y+1/2, z'
'-x+1/2, y+1/2, -z+1/2'
'-x, -y, -z'
'x, -y, z-1/2'
'-x+1/2, -y+1/2, -z'
'x+1/2, -y+1/2, z-1/2'

loop_
_atom_site_label
_atom_site_type_symbol
_atom_site_fract_x
_atom_site_fract_y
_atom_site_fract_z
_atom_site_U_iso_or_equiv
_atom_site_adp_type
_atom_site_occupancy
_atom_site_site_symmetry_order
_atom_site_calc_flag
_atom_site_refinement_flags_posn
_atom_site_refinement_flags_adp
_atom_site_refinement_flags_occupancy
_atom_site_disorder_assembly
_atom_site_disorder_group
Sn1 Sn 0.0000 0.52410(5) 0.2500 0.0359(3) Uani 1 2 d S T P . .
Br2 Br 0.0000 0.18771(7) 0.2500 0.0427(4) Uani 1 2 d S T P . .
Br3 Br -0.5000 0.35585(7) 0.2500 0.0402(4) Uani 1 2 d S T P . .
Br4 Br 0.11212(10) 0.64217(6) 0.17978(5) 0.0494(3) Uani 1 1 d . . . . .
Br5 Br -0.25460(10) 0.52393(6) 0.17774(5) 0.0500(3) Uani 1 1 d . . . . .
Br6 Br 0.11850(10) 0.39785(6) 0.17088(5) 0.0521(3) Uani 1 1 d . . . . .
N1 N -0.1952(8) 0.3281(5) 0.1818(3) 0.0402(19) Uani 1 1 d . . . . .
H1A H -0.1110 0.3442 0.1766 0.048 Uiso 1 1 calc GR . . . .
H1B H -0.1927 0.2814 0.1983 0.048 Uiso 1 1 calc GR . . . .
H1C H -0.2364 0.3607 0.2055 0.048 Uiso 1 1 calc GR . . . .
N2 N -0.1156(9) 0.0204(5) 0.1798(4) 0.049(2) Uani 1 1 d D U . . .
H2C H -0.1852 -0.0123 0.1792 0.058 Uiso 1 1 calc GR . . . .
H2D H -0.1325 0.0599 0.2035 0.058 Uiso 1 1 calc GR . . . .
H2E H -0.0407 -0.0038 0.1933 0.058 Uiso 1 1 calc GR . . . .
C4 C -0.0968(12) 0.0484(7) 0.1202(5) 0.068(3) Uani 1 1 d D U . . .
H4A H -0.0233 0.0856 0.1215 0.082 Uiso 1 1 calc R . . . .
H4B H -0.1786 0.0751 0.1061 0.082 Uiso 1 1 calc R . . . .
C5 C -0.0666(13) -0.0121(7) 0.0778(5) 0.069(3) Uani 1 1 d D U . . .
H5A H -0.1455 -0.0446 0.0706 0.083 Uiso 1 1 calc R . . . .
H5B H 0.0073 -0.0439 0.0938 0.083 Uiso 1 1 calc R . . . .
C6 C -0.0277(17) 0.0245(7) 0.0212(5) 0.096(5) Uani 1 1 d D U . . .
H6A H -0.1076 0.0489 0.0029 0.116 Uiso 1 1 calc R . . . .
H6B H 0.0377 0.0648 0.0308 0.116 Uiso 1 1 calc R . . . .
C1 C -0.2698(10) 0.3244(6) 0.1245(5) 0.050(3) Uani 1 1 d . . . . .
H1D H -0.2846 0.3763 0.1094 0.060 Uiso 1 1 calc R . . . .
H1E H -0.3578 0.3011 0.1296 0.060 Uiso 1 1 calc R . . . .
C2 C -0.1956(11) 0.2791(6) 0.0809(5) 0.055(3) Uani 1 1 d . . . . .
H2A H -0.1770 0.2279 0.0964 0.067 Uiso 1 1 calc R . . . .
H2B H -0.1098 0.3039 0.0737 0.067 Uiso 1 1 calc R . . . .
C3 C -0.2810(11) 0.2737(7) 0.0231(5) 0.059(3) Uani 1 1 d . . . . .
H3A H -0.3686 0.2520 0.0314 0.071 Uiso 1 1 calc R . . . .
H3B H -0.2962 0.3253 0.0076 0.071 Uiso 1 1 calc R . . . .
N3 N 0.2992(13) 0.2218(10) 0.17885(14) 0.041(4) Uani 0.560(12) 1 d D U . A 1
H3C H 0.2279 0.1922 0.1857 0.049 Uiso 0.560(12) 1 d R . . A 1
H3D H 0.2903 0.2671 0.1969 0.049 Uiso 0.560(12) 1 d R . . A 1
H3E H 0.3747 0.1987 0.1930 0.049 Uiso 0.560(12) 1 d R . . A 1
C7 C 0.3177(13) 0.2368(8) 0.11576(15) 0.063(3) Uani 0.560(12) 1 d D U . A 1
H7A H 0.3961 0.2085 0.1033 0.076 Uiso 0.560(12) 1 calc R . . A 1
H7B H 0.3354 0.2913 0.1103 0.076 Uiso 0.560(12) 1 calc R . . A 1
C8 C 0.1981(17) 0.2145(14) 0.0779(6) 0.071(3) Uani 0.560(12) 1 d D U . A 1
H8A H 0.1750 0.1618 0.0874 0.086 Uiso 0.560(12) 1 calc R . . A 1
H8B H 0.1225 0.2467 0.0885 0.086 Uiso 0.560(12) 1 calc R . . A 1
C9 C 0.211(2) 0.2199(11) 0.0149(6) 0.082(4) Uani 0.560(12) 1 d D U . A 1
H9A H 0.1192 0.2227 -0.0025 0.099 Uiso 0.560(12) 1 calc R . . A 1
H9B H 0.2476 0.1709 0.0025 0.099 Uiso 0.560(12) 1 calc R . . A 1
C12 C 0.265(3) 0.2781(17) 0.0198(8) 0.080(4) Uani 0.440(12) 1 d D U . A 2
H12A H 0.1822 0.3059 0.0267 0.096 Uiso 0.440(12) 1 calc R . . A 2
H12B H 0.3258 0.3139 0.0013 0.096 Uiso 0.440(12) 1 calc R . . A 2
C11 C 0.327(2) 0.2572(16) 0.0771(7) 0.072(4) Uani 0.440(12) 1 d D U . A 2
H11A H 0.4054 0.2253 0.0705 0.086 Uiso 0.440(12) 1 calc R . . A 2
H11B H 0.3593 0.3039 0.0966 0.086 Uiso 0.440(12) 1 calc R . . A 2
C10 C 0.2426(11) 0.2168(14) 0.11739(15) 0.064(4) Uani 0.440(12) 1 d D U . A 2
H10A H 0.2339 0.1638 0.1040 0.077 Uiso 0.440(12) 1 calc R . . A 2
H10B H 0.1528 0.2395 0.1143 0.077 Uiso 0.440(12) 1 calc R . . A 2
N4 N 0.2880(12) 0.2159(17) 0.18026(15) 0.045(5) Uani 0.440(12) 1 d D U . A 2
H4C H 0.3161 0.1687 0.1904 0.054 Uiso 0.440(12) 1 calc GR . . A 2
H4D H 0.2194 0.2294 0.2024 0.054 Uiso 0.440(12) 1 calc GR . . A 2
H4E H 0.3560 0.2491 0.1863 0.054 Uiso 0.440(12) 1 calc GR . . A 2
O1 O -0.044(8) 0.457(4) -0.016(3) 0.17(3) Uani 0.25 1 d . U . . .
H1F H -0.0737 0.4128 -0.0306 0.260 Uiso 0.25 1 d R . . . .
H1G H -0.0269 0.4838 -0.0419 0.260 Uiso 0.25 1 d R . . . .
O2 O 0.454(7) 0.005(5) 0.013(3) 0.15(2) Uani 0.25 1 d . U . . .
H2F H 0.3818 -0.0171 0.0275 0.228 Uiso 0.25 1 d R . . . .
H2G H 0.4636 0.0404 0.0355 0.228 Uiso 0.25 1 d R . . . .

loop_
_atom_site_aniso_label
_atom_site_aniso_U_11
_atom_site_aniso_U_22
_atom_site_aniso_U_33
_atom_site_aniso_U_23
_atom_site_aniso_U_13
_atom_site_aniso_U_12
Sn1 0.0353(5) 0.0328(5) 0.0395(6) 0.000 0.0008(4) 0.000
Br2 0.0382(8) 0.0359(7) 0.0544(9) 0.000 0.0049(6) 0.000
Br3 0.0375(7) 0.0350(7) 0.0481(9) 0.000 0.0021(6) 0.000
Br4 0.0458(6) 0.0489(6) 0.0542(7) 0.0123(5) 0.0076(5) 0.0056(5)
Br5 0.0462(6) 0.0420(6) 0.0609(7) -0.0044(5) -0.0081(5) 0.0014(5)
Br6 0.0489(6) 0.0485(6) 0.0589(7) -0.0055(5) 0.0037(5) -0.0032(5)
N1 0.053(5) 0.043(4) 0.025(4) -0.001(4) 0.003(4) 0.007(4)
N2 0.045(5) 0.050(5) 0.051(5) 0.004(4) 0.006(4) 0.008(4)
C4 0.057(6) 0.070(6) 0.078(7) 0.013(6) 0.003(5) 0.013(5)
C5 0.066(6) 0.084(7) 0.058(7) 0.011(6) 0.013(5) 0.016(6)
C6 0.100(8) 0.104(8) 0.085(8) 0.010(7) 0.018(7) 0.024(7)
C1 0.053(6) 0.043(6) 0.054(7) -0.002(5) 0.001(5) 0.003(5)
C2 0.072(8) 0.055(7) 0.039(6) -0.004(5) 0.000(5) 0.000(6)
C3 0.057(7) 0.069(8) 0.049(7) -0.005(6) -0.009(5) 0.005(6)
N3 0.046(7) 0.038(7) 0.038(7) -0.001(6) 0.003(6) -0.001(6)
C7 0.069(6) 0.066(5) 0.055(5) 0.003(5) 0.004(5) -0.003(5)
C8 0.077(5) 0.075(5) 0.062(5) 0.002(5) 0.002(5) -0.008(5)
C9 0.090(6) 0.087(6) 0.070(6) 0.000(6) 0.002(5) -0.014(5)
C12 0.090(6) 0.082(6) 0.069(6) 0.003(6) 0.006(6) -0.010(6)
C11 0.078(5) 0.075(5) 0.062(5) 0.002(5) 0.002(5) -0.008(5)
C10 0.069(6) 0.067(6) 0.057(6) 0.000(5) -0.001(5) -0.005(5)
N4 0.047(8) 0.045(8) 0.042(8) -0.004(7) 0.002(7) -0.004(8)
O1 0.17(3) 0.17(3) 0.17(3) 0.003(10) 0.010(10) 0.000(10)
O2 0.15(3) 0.15(3) 0.15(3) -0.001(10) 0.009(10) 0.002(10)

loop_
_atom_type_symbol
_atom_type_description
_atom_type_scat_dispersion_real
_atom_type_scat_dispersion_imag
_atom_type_scat_source
C C 0.0033 0.0016 'International Tables Vol C Tables 4.2.6.8 and 6.1.1.4'
H H 0.0000 0.0000 'International Tables Vol C Tables 4.2.6.8 and 6.1.1.4'
Br Br -0.2901 2.4595 'International Tables Vol C Tables 4.2.6.8 and 6.1.1.4'
N N 0.0061 0.0033 'International Tables Vol C Tables 4.2.6.8 and 6.1.1.4'
O O 0.0106 0.0060 'International Tables Vol C Tables 4.2.6.8 and 6.1.1.4'
Sn Sn -0.6537 1.4246 'International Tables Vol C Tables 4.2.6.8 and 6.1.1.4'

loop_
_geom_angle_atom_site_label_1
_geom_angle_atom_site_label_2
_geom_angle_atom_site_label_3
_geom_angle
_geom_angle_site_symmetry_1
_geom_angle_site_symmetry_3
Br4 Sn1 Br4 87.84(5) 2 .
Br4 Sn1 Br5 87.90(3) 2 .
Br4 Sn1 Br5 92.18(3) 2 2
Br4 Sn1 Br5 87.90(3) . 2
Br4 Sn1 Br5 92.18(3) . .
Br5 Sn1 Br5 179.89(5) 2 .
N2 C4 C5 113.8(9) . .
C4 C5 C6 108.8(9) . .
C6 C6 C5 116.6(14) 5 .
N1 C1 C2 111.5(8) . .
C1 C2 C3 109.3(9) . .
C3 C3 C2 113.9(12) 7_455 .
N3 C7 C8 112.4(9) . .
C9 C8 C7 116.7(13) . .
C8 C9 C9 124.5(18) . 7
C12 C12 C11 119(3) 7 .
C10 C11 C12 117.0(14) . .
C11 C10 N4 117.0(12) . .
O2 O1 O2 62(8) 3_455 7
O1 O2 O1 118(8) 3_545 7
O1 O2 O2 61(7) 3_545 5_655
O1 O2 O2 58(7) 7 5_655

loop_
_geom_bond_atom_site_label_1
_geom_bond_atom_site_label_2
_geom_bond_distance
_geom_bond_site_symmetry_2
Sn1 Br4 2.8739(12) 2
Sn1 Br4 2.8739(12) .
Sn1 Br5 2.9583(11) 2
Sn1 Br5 2.9583(11) .
N1 C1 1.471(12) .
N2 C4 1.464(11) .
C4 C5 1.474(12) .
C5 C6 1.507(13) .
C6 C6 1.421(16) 5
C1 C2 1.495(14) .
C2 C3 1.535(14) .
C3 C3 1.50(2) 7_455
N3 C7 1.4800(2) .
C7 C8 1.489(12) .
C8 C9 1.450(15) .
C9 C9 1.494(10) 7
C12 C12 1.36(6) 7
C12 C11 1.462(10) .
C11 C10 1.456(10) .
C10 N4 1.4800(2) .
O1 O2 1.08(9) 3_455
O1 O2 1.11(9) 7
O2 O1 1.08(9) 3_545
O2 O1 1.11(9) 7
O2 O2 1.13(12) 5_655
